data_7720967
loop_
_publ_author_name
'Warsame, Hodan R.'
'Demetriou, Colleen M.'
'Crimmin, Mark R.'

_publ_section_title
;
 Selective defluorination of 1,1,1,2-tetrafluoroethane by lithium
 phosphide reagents.
;
_journal_issue 20
_journal_name_full 'Dalton transactions (Cambridge, England : 2003)'
_journal_page_first 7826
_journal_page_last 7830
_journal_paper_doi 10.1039/d6dt00747c
_journal_volume 55
_journal_year 2026
_chemical_formula_moiety 'C14 H12 F3 P'
_chemical_formula_sum 'C14 H12 F3 P'
_chemical_formula_weight 268.21
_chemical_properties_physical Air-sensitive,Heat-sensitive
_space_group_crystal_system monoclinic
_space_group_IT_number 14
_space_group_name_Hall '-P 2ybc'
_space_group_name_H-M_alt 'P 1 21/c 1'
_atom_sites_solution_hydrogens geom
_atom_sites_solution_primary dual
_audit_creation_date 2026-03-11
_audit_creation_method
;
Olex2 1.5
(compiled 2025.07.13 svn.rb7424aed for OlexSys, GUI svn.r7314)
;
_audit_update_record
;
2026-03-11 deposited with the CCDC.	2026-04-23 downloaded from the CCDC.
;
_cell_angle_alpha 90
_cell_angle_beta 100.921(2)
_cell_angle_gamma 90
_cell_formula_units_Z 4
_cell_length_a 12.8168(3)
_cell_length_b 5.49400(10)
_cell_length_c 18.5190(3)
_cell_measurement_reflns_used 8497
_cell_measurement_temperature 173(1)
_cell_measurement_theta_max 73.5150
_cell_measurement_theta_min 3.4840
_cell_volume 1280.41(4)
_computing_cell_refinement 'CrysAlisPro 1.171.44.85 (Rigaku OD, 2024)'
_computing_data_collection 'CrysAlisPro system (CCD 38.46 (release 23-01-2017))'
_computing_data_reduction 'CrysAlisPro 1.171.44.85 (Rigaku OD, 2024)'
_computing_molecular_graphics 'Olex2 1.5 (Dolomanov et al., 2009)'
_computing_publication_material 'Olex2 1.5 (Dolomanov et al., 2009)'
_computing_structure_refinement 'SHELXL 2018/3 (Sheldrick, 2015)'
_computing_structure_solution 'SHELXT 2018/2 (Sheldrick, 2018)'
_diffrn_ambient_environment N~2~
_diffrn_ambient_temperature 173(1)
_diffrn_detector 'CCD plate'
_diffrn_detector_area_resol_mean 10.4115
_diffrn_detector_type Atlas
_diffrn_measured_fraction_theta_full 1.000
_diffrn_measured_fraction_theta_max 0.992
_diffrn_measurement_details
;
List of Runs (angles in degrees, time in seconds):

  # Type    Start    End  Width  t~exp~   \w     \q     \k     \f   Frames
#--------------------------------------------------------------------------
  1  \w    -80.00  23.00   1.00    3.22    --  -41.86  19.00   0.00  103
  2  \w    -67.00  31.00   1.00    3.22    --  -41.86  57.00  60.00   98
  3  \w    -50.00 -10.00   1.00    3.22    --  -41.86 125.00  60.00   40
  4  \w     10.00  68.00   1.00    3.22    --   41.86  77.00  90.00   58
  5  \w     10.00  76.00   1.00    3.22    --   41.86  77.00-180.00   66
  6  \w     18.00  64.00   1.00    3.22    --   41.86  38.00-150.00   46
  7  \w      9.00 116.00   1.00    3.22    --   41.86  77.00 -90.00  107
  8  \w     10.00 110.00   1.00    3.22    --   41.86  77.00   0.00  100
  9  \w     11.00  90.00   1.00    3.22    --   41.86-125.00-120.00   79
 10  \w     73.00  98.00   1.00   16.14    --  105.13  77.00  30.00   25
 11  \w     33.00 120.00   1.00   16.14    --  105.13-125.00  90.00   87
 12  \w     73.00  99.00   1.00   16.14    --  105.13  77.00-150.00   26
 13  \w     76.00 152.00   1.00   16.14    --  105.13  61.00 150.00   76
 14  \w    110.00 177.00   1.00   16.14    --  105.13  77.00  30.00   67
 15  \w     73.00 176.00   1.00   16.14    --  105.13  77.00   0.00  103
 16  \w     59.00 100.00   1.00   16.14    --  105.13 -95.00 120.00   41
 17  \w     77.00 143.00   1.00   16.14    --  105.13  61.00 -90.00   66
 18  \w     73.00 106.00   1.00   16.14    --  105.13  77.00-180.00   33
 19  \w     73.00  99.00   1.00   16.14    --  105.13  77.00 -90.00   26
 20  \w    117.00 177.00   1.00   16.14    --  105.13  77.00 -60.00   60
 21  \w    135.00 165.00   1.00   16.14    --  105.13  77.00 120.00   30
 22  \w     73.00  98.00   1.00   16.14    --  105.13  77.00 -60.00   25
 23  \w     74.00  99.00   1.00   16.14    --  105.13  77.00  60.00   25
 24  \w     73.00 158.00   1.00   16.14    --  105.13  77.00 150.00   85
 25  \w     73.00 100.00   1.00   16.14    --  105.13  77.00 120.00   27
 26  \w     76.00 106.00   1.00   16.14    --  105.13  61.00 -60.00   30
 27  \w     80.00 177.00   1.00   16.14    --  105.13  61.00-150.00   97
 28  \w     23.00 109.00   1.00   16.14    --  105.13 -95.00-150.00   86
 29  \w     77.00 109.00   1.00   16.14    --  105.13  61.00 -30.00   32
 30  \w     77.00 102.00   1.00   16.14    --  105.13  61.00 120.00   25
 31  \w     73.00 176.00   1.00   16.14    --  105.13  77.00  90.00  103
 32  \w     77.00 104.00   1.00   16.14    --  105.13  61.00-120.00   27
 33  \w     77.00 104.00   1.00   16.14    --  105.13  61.00-180.00   27
 34  \w     77.00 139.00   1.00   16.14    --  105.13  61.00   0.00   62
 35  \w     78.00 105.00   1.00   16.14    --  105.13  61.00  60.00   27
 36  \w     73.00 105.00   1.00   16.14    --  105.13  77.00 -30.00   32
 37  \w     76.00 141.00   1.00   16.14    --  105.13  61.00  90.00   65
 38  \w     73.00  99.00   1.00   16.14    --  105.13  77.00-120.00   26
 39  \w     33.00 135.00   1.00   16.14    --  105.13 -77.00 -90.00  102
 40  \w    125.00 175.00   1.00   16.14    --  105.13  77.00 -90.00   50
 41  \w     26.00  52.00   1.00   16.14    --  105.13 -95.00 120.00   26
;
_diffrn_measurement_device 'four-circle diffractometer'
_diffrn_measurement_device_type 'Xcalibur, Atlas, Ultra'
_diffrn_measurement_method '\w scans'
_diffrn_orient_matrix_type 'CrysAlisPro convention (1999,Acta A55,543-557)'
_diffrn_orient_matrix_UB_11 -0.0358063000
_diffrn_orient_matrix_UB_12 0.0374056000
_diffrn_orient_matrix_UB_13 0.0740740000
_diffrn_orient_matrix_UB_21 -0.1118827000
_diffrn_orient_matrix_UB_22 -0.0924179000
_diffrn_orient_matrix_UB_23 -0.0343284000
_diffrn_orient_matrix_UB_31 0.0342883000
_diffrn_orient_matrix_UB_32 -0.2621828000
_diffrn_orient_matrix_UB_33 0.0226501000
_diffrn_radiation_monochromator mirror
_diffrn_radiation_probe x-ray
_diffrn_radiation_type 'Cu K\a'
_diffrn_radiation_wavelength 1.54184
_diffrn_reflns_av_R_equivalents 0.0503
_diffrn_reflns_av_unetI/netI 0.0255
_diffrn_reflns_Laue_measured_fraction_full 1.000
_diffrn_reflns_Laue_measured_fraction_max 0.992
_diffrn_reflns_limit_h_max 15
_diffrn_reflns_limit_h_min -15
_diffrn_reflns_limit_k_max 6
_diffrn_reflns_limit_k_min -6
_diffrn_reflns_limit_l_max 22
_diffrn_reflns_limit_l_min -22
_diffrn_reflns_number 17717
_diffrn_reflns_point_group_measured_fraction_full 1.000
_diffrn_reflns_point_group_measured_fraction_max 0.992
_diffrn_reflns_theta_full 67.684
_diffrn_reflns_theta_max 73.781
_diffrn_reflns_theta_min 3.512
_diffrn_source 'fine-focus sealed X-ray tube'
_diffrn_source_type 'Enhance Ultra (Cu) X-ray Source'
_exptl_absorpt_coefficient_mu 2.074
_exptl_absorpt_correction_T_max 0.843
_exptl_absorpt_correction_T_min 0.518
_exptl_absorpt_correction_type analytical
_exptl_absorpt_process_details
;
CrysAlisPro 1.171.44.85 (Rigaku Oxford Diffraction, 2024)
Analytical numeric absorption correction using a multifaceted crystal
model based on expressions derived by R.C. Clark & J.S. Reid.
(Clark, R. C. & Reid, J. S. (1995). Acta Cryst. A51, 887-897)
Empirical absorption correction using spherical harmonics,
implemented in SCALE3 ABSPACK scaling algorithm.
;
_exptl_crystal_colour colourless
_exptl_crystal_colour_primary colourless
_exptl_crystal_density_diffrn 1.391
_exptl_crystal_description 'blocky needle'
_exptl_crystal_F_000 552
_exptl_crystal_size_max 0.43
_exptl_crystal_size_mid 0.25
_exptl_crystal_size_min 0.09
_refine_diff_density_max 0.244
_refine_diff_density_min -0.271
_refine_diff_density_rms 0.044
_refine_ls_extinction_method none
_refine_ls_goodness_of_fit_ref 1.045
_refine_ls_hydrogen_treatment constr
_refine_ls_matrix_type full
_refine_ls_number_parameters 163
_refine_ls_number_reflns 2566
_refine_ls_number_restraints 0
_refine_ls_restrained_S_all 1.045
_refine_ls_R_factor_all 0.0435
_refine_ls_R_factor_gt 0.0381
_refine_ls_shift/su_max 0.000
_refine_ls_shift/su_mean 0.000
_refine_ls_structure_factor_coef Fsqd
_refine_ls_weighting_details 'w=1/[\s^2^(Fo^2^)+(0.0509P)^2^+0.4237P] where P=(Fo^2^+2Fc^2^)/3'
_refine_ls_weighting_scheme calc
_refine_ls_wR_factor_gt 0.0983
_refine_ls_wR_factor_ref 0.1042
_reflns_Friedel_coverage 0.000
_reflns_number_gt 2251
_reflns_number_total 2566
_reflns_threshold_expression 'I > 2\s(I)'
_cod_data_source_file d6dt00747c3.cif
_cod_data_source_block 2
_cod_depositor_comments 'Adding full bibliography for 7720966--7720968.cif.'
_cod_database_code 7720967
_shelx_shelxl_version_number 2018/3
_chemical_oxdiff_formula 'C14 H12 P1 F3'
_chemical_oxdiff_usercomment HRW175-P
_shelx_space_group_comment
;
The symmetry employed for this shelxl refinement is uniquely defined
by the following loop, which should always be used as a source of
symmetry information in preference to the above space-group names.
They are only intended as comments.
;
_cell_oxdiff_angle_alpha 90.009(3)
_cell_oxdiff_angle_beta 100.925(3)
_cell_oxdiff_angle_gamma 90.016(3)
_cell_oxdiff_length_a 12.8213(5)
_cell_oxdiff_length_b 5.4922(2)
_cell_oxdiff_length_c 18.5186(5)
_cell_oxdiff_measurement_reflns_used 8497
_cell_oxdiff_volume 1280.39(8)
_shelx_estimated_absorpt_t_max 0.835
_shelx_estimated_absorpt_t_min 0.469
_diffrn_oxdiff_digest_od_ed
;

;
_olex2_refinement_description
;
1.a Secondary CH2 refined with riding coordinates:
 C1(H1A,H1B)
1.b Aromatic/amide H refined with riding coordinates:
 C4(H4), C5(H5), C6(H6), C7(H7), C8(H8), C10(H10), C11(H11), C12(H12),
 C13(H13), C14(H14)
;
_olex2_submission_special_instructions 'No special instructions were received'
_oxdiff_exptl_absorpt_empirical_details
;
Empirical correction (ABSPACK) includes:
- Absorption correction using spherical harmonics
- Frame scaling
;
_oxdiff_exptl_absorpt_empirical_full_max 1.859
_oxdiff_exptl_absorpt_empirical_full_min 0.512

loop_
_space_group_symop_operation_xyz
'x, y, z'
'-x, y+1/2, -z+1/2'
'-x, -y, -z'
'x, -y-1/2, z-1/2'

loop_
_atom_site_label
_atom_site_type_symbol
_atom_site_fract_x
_atom_site_fract_y
_atom_site_fract_z
_atom_site_U_iso_or_equiv
_atom_site_adp_type
_atom_site_occupancy
_atom_site_site_symmetry_order
_atom_site_calc_flag
_atom_site_refinement_flags_posn
_atom_site_refinement_flags_adp
_atom_site_refinement_flags_occupancy
_atom_site_disorder_assembly
_atom_site_disorder_group
P1 P 0.30193(3) 0.37136(7) 0.40841(2) 0.03627(14) Uani 1 1 d . . . . .
F1 F 0.15733(11) 0.4055(3) 0.52811(9) 0.0858(5) Uani 1 1 d . . . . .
C1 C 0.26162(16) 0.6318(3) 0.46076(9) 0.0468(4) Uani 1 1 d . . . . .
H1A H 0.317020 0.659421 0.505082 0.056 Uiso 1 1 calc R U . . .
H1B H 0.257313 0.780121 0.429959 0.056 Uiso 1 1 calc R U . . .
F2 F 0.13094(17) 0.7846(4) 0.52127(10) 0.1079(6) Uani 1 1 d . . . . .
C2 C 0.15720(17) 0.5940(5) 0.48388(10) 0.0599(6) Uani 1 1 d . . . . .
F3 F 0.07715(10) 0.5588(4) 0.42783(7) 0.0962(6) Uani 1 1 d . . . . .
C3 C 0.42808(12) 0.4862(3) 0.38907(8) 0.0362(3) Uani 1 1 d . . . . .
C4 C 0.48105(15) 0.6961(4) 0.41691(10) 0.0482(4) Uani 1 1 d . . . . .
H4 H 0.451904 0.796600 0.449837 0.058 Uiso 1 1 calc R U . . .
C5 C 0.57691(16) 0.7603(4) 0.39681(12) 0.0583(5) Uani 1 1 d . . . . .
H5 H 0.612557 0.904491 0.416155 0.070 Uiso 1 1 calc R U . . .
C6 C 0.62028(16) 0.6170(5) 0.34926(12) 0.0605(6) Uani 1 1 d . . . . .
H6 H 0.685173 0.662537 0.335313 0.073 Uiso 1 1 calc R U . . .
C7 C 0.56897(16) 0.4074(5) 0.32211(12) 0.0595(5) Uani 1 1 d . . . . .
H7 H 0.598707 0.306890 0.289470 0.071 Uiso 1 1 calc R U . . .
C8 C 0.47435(15) 0.3421(4) 0.34206(11) 0.0482(4) Uani 1 1 d . . . . .
H8 H 0.440151 0.195729 0.323275 0.058 Uiso 1 1 calc R U . . .
C9 C 0.21822(12) 0.4128(3) 0.31712(8) 0.0344(3) Uani 1 1 d . . . . .
C10 C 0.22702(13) 0.6125(3) 0.27238(9) 0.0379(3) Uani 1 1 d . . . . .
H10 H 0.274966 0.740158 0.290322 0.045 Uiso 1 1 calc R U . . .
C11 C 0.16676(14) 0.6275(3) 0.20205(9) 0.0418(4) Uani 1 1 d . . . . .
H11 H 0.173988 0.763911 0.171870 0.050 Uiso 1 1 calc R U . . .
C12 C 0.09553(13) 0.4421(4) 0.17563(9) 0.0430(4) Uani 1 1 d . . . . .
H12 H 0.054895 0.450338 0.127133 0.052 Uiso 1 1 calc R U . . .
C13 C 0.08431(14) 0.2468(3) 0.22015(10) 0.0456(4) Uani 1 1 d . . . . .
H13 H 0.034500 0.122204 0.202737 0.055 Uiso 1 1 calc R U . . .
C14 C 0.14560(13) 0.2314(3) 0.29048(10) 0.0410(4) Uani 1 1 d . . . . .
H14 H 0.137721 0.095322 0.320642 0.049 Uiso 1 1 calc R U . . .

loop_
_atom_site_aniso_label
_atom_site_aniso_U_11
_atom_site_aniso_U_22
_atom_site_aniso_U_33
_atom_site_aniso_U_23
_atom_site_aniso_U_13
_atom_site_aniso_U_12
P1 0.0414(2) 0.0337(2) 0.0339(2) 0.00398(15) 0.00759(16) 0.00138(15)
F1 0.0551(7) 0.1275(14) 0.0788(9) 0.0393(9) 0.0231(7) 0.0037(8)
C1 0.0607(11) 0.0479(10) 0.0332(8) 0.0018(7) 0.0123(7) 0.0075(8)
F2 0.1254(14) 0.1285(15) 0.0858(11) -0.0234(11) 0.0605(11) 0.0351(12)
C2 0.0576(11) 0.0898(16) 0.0329(8) 0.0032(9) 0.0096(8) 0.0230(11)
F3 0.0487(7) 0.1920(19) 0.0463(7) -0.0048(9) 0.0050(5) 0.0403(9)
C3 0.0377(8) 0.0364(8) 0.0327(7) 0.0053(6) 0.0021(6) 0.0029(6)
C4 0.0501(10) 0.0452(10) 0.0466(9) 0.0008(8) 0.0019(7) -0.0032(8)
C5 0.0486(10) 0.0564(12) 0.0632(12) 0.0150(10) -0.0065(9) -0.0125(9)
C6 0.0371(9) 0.0821(16) 0.0606(12) 0.0272(11) 0.0046(8) 0.0023(9)
C7 0.0451(10) 0.0777(15) 0.0581(12) 0.0056(11) 0.0157(9) 0.0106(10)
C8 0.0451(9) 0.0504(10) 0.0498(10) -0.0028(8) 0.0105(7) 0.0038(8)
C9 0.0346(7) 0.0358(8) 0.0339(7) -0.0006(6) 0.0092(6) 0.0016(6)
C10 0.0395(8) 0.0370(8) 0.0370(8) 0.0007(6) 0.0073(6) -0.0047(6)
C11 0.0451(9) 0.0434(9) 0.0375(8) 0.0049(7) 0.0091(7) -0.0009(7)
C12 0.0388(8) 0.0523(10) 0.0369(8) -0.0027(7) 0.0048(6) 0.0029(7)
C13 0.0414(8) 0.0449(10) 0.0489(9) -0.0048(8) 0.0042(7) -0.0053(7)
C14 0.0421(8) 0.0348(8) 0.0464(9) 0.0013(7) 0.0092(7) -0.0024(7)

loop_
_atom_type_symbol
_atom_type_description
_atom_type_scat_dispersion_real
_atom_type_scat_dispersion_imag
_atom_type_scat_source
C C 0.0181 0.0091 'International Tables Vol C Tables 4.2.6.8 and 6.1.1.4'
H H 0.0000 0.0000 'International Tables Vol C Tables 4.2.6.8 and 6.1.1.4'
F F 0.0727 0.0534 'International Tables Vol C Tables 4.2.6.8 and 6.1.1.4'
P P 0.2955 0.4335 'International Tables Vol C Tables 4.2.6.8 and 6.1.1.4'

loop_
_exptl_crystal_face_index_h
_exptl_crystal_face_index_k
_exptl_crystal_face_index_l
_exptl_crystal_face_perp_dist
-5 -2 2 0.1442
-5 2 -1 0.1105
5 -2 2 0.1285
-5 -1 1 0.1268
5 2 -2 0.2024
2 0 -5 0.0533
-2 0 5 0.0344
1 1 5 0.2113

loop_
_geom_angle_atom_site_label_1
_geom_angle_atom_site_label_2
_geom_angle_atom_site_label_3
_geom_angle
_geom_angle_site_symmetry_1
_geom_angle_site_symmetry_3
_geom_angle_publ_flag
C3 P1 C1 100.35(8) . . ?
C3 P1 C9 99.24(7) . . ?
C9 P1 C1 102.32(8) . . ?
P1 C1 H1A 108.9 . . ?
P1 C1 H1B 108.9 . . ?
H1A C1 H1B 107.7 . . ?
C2 C1 P1 113.29(15) . . ?
C2 C1 H1A 108.9 . . ?
C2 C1 H1B 108.9 . . ?
F1 C2 C1 113.00(17) . . ?
F1 C2 F2 105.35(17) . . ?
F1 C2 F3 106.3(2) . . ?
F2 C2 C1 111.6(2) . . ?
F3 C2 C1 113.41(16) . . ?
F3 C2 F2 106.66(18) . . ?
C4 C3 P1 126.97(14) . . ?
C4 C3 C8 118.00(17) . . ?
C8 C3 P1 115.03(13) . . ?
C3 C4 H4 119.8 . . ?
C3 C4 C5 120.33(19) . . ?
C5 C4 H4 119.8 . . ?
C4 C5 H5 119.7 . . ?
C6 C5 C4 120.6(2) . . ?
C6 C5 H5 119.7 . . ?
C5 C6 H6 120.3 . . ?
C7 C6 C5 119.42(19) . . ?
C7 C6 H6 120.3 . . ?
C6 C7 H7 119.9 . . ?
C6 C7 C8 120.2(2) . . ?
C8 C7 H7 119.9 . . ?
C3 C8 H8 119.3 . . ?
C7 C8 C3 121.4(2) . . ?
C7 C8 H8 119.3 . . ?
C10 C9 P1 123.12(12) . . ?
C14 C9 P1 118.24(12) . . ?
C14 C9 C10 118.59(15) . . ?
C9 C10 H10 119.6 . . ?
C11 C10 C9 120.85(15) . . ?
C11 C10 H10 119.6 . . ?
C10 C11 H11 120.1 . . ?
C10 C11 C12 119.90(16) . . ?
C12 C11 H11 120.1 . . ?
C11 C12 H12 120.2 . . ?
C13 C12 C11 119.67(16) . . ?
C13 C12 H12 120.2 . . ?
C12 C13 H13 119.9 . . ?
C12 C13 C14 120.26(16) . . ?
C14 C13 H13 119.9 . . ?
C9 C14 C13 120.70(16) . . ?
C9 C14 H14 119.6 . . ?
C13 C14 H14 119.6 . . ?

loop_
_geom_bond_atom_site_label_1
_geom_bond_atom_site_label_2
_geom_bond_distance
_geom_bond_site_symmetry_2
_geom_bond_publ_flag
P1 C1 1.8560(18) . ?
P1 C3 1.8331(16) . ?
P1 C9 1.8368(16) . ?
F1 C2 1.320(3) . ?
C1 H1A 0.9900 . ?
C1 H1B 0.9900 . ?
C1 C2 1.495(3) . ?
F2 C2 1.333(3) . ?
C2 F3 1.328(3) . ?
C3 C4 1.387(3) . ?
C3 C8 1.390(2) . ?
C4 H4 0.9500 . ?
C4 C5 1.395(3) . ?
C5 H5 0.9500 . ?
C5 C6 1.375(3) . ?
C6 H6 0.9500 . ?
C6 C7 1.374(3) . ?
C7 H7 0.9500 . ?
C7 C8 1.380(3) . ?
C8 H8 0.9500 . ?
C9 C10 1.392(2) . ?
C9 C14 1.389(2) . ?
C10 H10 0.9500 . ?
C10 C11 1.385(2) . ?
C11 H11 0.9500 . ?
C11 C12 1.393(3) . ?
C12 H12 0.9500 . ?
C12 C13 1.377(3) . ?
C13 H13 0.9500 . ?
C13 C14 1.390(3) . ?
C14 H14 0.9500 . ?

loop_
_geom_torsion_atom_site_label_1
_geom_torsion_atom_site_label_2
_geom_torsion_atom_site_label_3
_geom_torsion_atom_site_label_4
_geom_torsion
_geom_torsion_site_symmetry_1
_geom_torsion_site_symmetry_2
_geom_torsion_site_symmetry_3
_geom_torsion_site_symmetry_4
_geom_torsion_publ_flag
P1 C1 C2 F1 61.5(2) . . . . ?
P1 C1 C2 F2 180.00(14) . . . . ?
P1 C1 C2 F3 -59.5(2) . . . . ?
P1 C3 C4 C5 -179.83(14) . . . . ?
P1 C3 C8 C7 179.39(16) . . . . ?
P1 C9 C10 C11 175.77(13) . . . . ?
P1 C9 C14 C13 -176.47(13) . . . . ?
C1 P1 C3 C4 8.07(17) . . . . ?
C1 P1 C3 C8 -172.81(13) . . . . ?
C1 P1 C9 C10 64.57(15) . . . . ?
C1 P1 C9 C14 -117.98(14) . . . . ?
C3 P1 C1 C2 178.93(13) . . . . ?
C3 P1 C9 C10 -38.25(15) . . . . ?
C3 P1 C9 C14 139.20(13) . . . . ?
C3 C4 C5 C6 0.0(3) . . . . ?
C4 C3 C8 C7 -1.4(3) . . . . ?
C4 C5 C6 C7 -0.7(3) . . . . ?
C5 C6 C7 C8 0.4(3) . . . . ?
C6 C7 C8 C3 0.7(3) . . . . ?
C8 C3 C4 C5 1.1(3) . . . . ?
C9 P1 C1 C2 76.99(14) . . . . ?
C9 P1 C3 C4 112.51(16) . . . . ?
C9 P1 C3 C8 -68.37(14) . . . . ?
C9 C10 C11 C12 0.6(3) . . . . ?
C10 C9 C14 C13 1.1(2) . . . . ?
C10 C11 C12 C13 1.0(3) . . . . ?
C11 C12 C13 C14 -1.6(3) . . . . ?
C12 C13 C14 C9 0.5(3) . . . . ?
C14 C9 C10 C11 -1.7(2) . . . . ?

loop_
_exptl_oxdiff_crystal_face_indexfrac_h
_exptl_oxdiff_crystal_face_indexfrac_k
_exptl_oxdiff_crystal_face_indexfrac_l
_exptl_oxdiff_crystal_face_x
_exptl_oxdiff_crystal_face_y
_exptl_oxdiff_crystal_face_z
-4.9993 -1.9981 1.9518 0.2488 0.6770 0.3967
-5.0116 2.0009 -0.9632 0.1829 0.4089 -0.7183
5.0105 -2.0020 1.9641 -0.1088 -0.4430 0.7412
-5.0021 -0.9981 0.9728 0.2138 0.6185 0.1122
4.9993 1.9981 -1.9518 -0.2488 -0.6770 -0.3967
2.0074 0.0046 -5.0024 -0.4423 -0.0533 -0.0457
-2.0074 -0.0046 5.0024 0.4423 0.0533 0.0457
0.9916 0.9933 5.0281 0.3741 -0.3753 -0.1125
